data_1575771
loop_
_publ_author_name
'Glok, Eduard'
'Werner, Luis'
'Radius, Udo'

_publ_section_title
;
 N-Heterocyclic silylene complexes of nickel(0).
;
_journal_issue 39
_journal_name_full 'Dalton transactions (Cambridge, England : 2003)'
_journal_page_first 14846
_journal_page_last 14861
_journal_paper_doi 10.1039/d5dt01887k
_journal_volume 54
_journal_year 2025
_chemical_formula_moiety 'C42 H64 N6 Ni Si, 0.5(C6 H14)'
_chemical_formula_sum 'C45 H71 N6 Ni Si'
_chemical_formula_weight 782.87
_space_group_crystal_system triclinic
_space_group_IT_number 2
_space_group_name_Hall '-P 1'
_space_group_name_H-M_alt 'P -1'
_atom_sites_solution_hydrogens geom
_atom_sites_solution_primary dual
_atom_sites_solution_secondary difmap
_audit_creation_method SHELXL-2018/3
_audit_update_record
;
2025-08-07 deposited with the CCDC.	2025-09-12 downloaded from the CCDC.
;
_cell_angle_alpha 93.144(2)
_cell_angle_beta 92.095(2)
_cell_angle_gamma 115.347(3)
_cell_formula_units_Z 2
_cell_length_a 11.2093(3)
_cell_length_b 12.1335(4)
_cell_length_c 18.1970(4)
_cell_measurement_reflns_used 15369
_cell_measurement_temperature 100(2)
_cell_measurement_theta_max 74.8360
_cell_measurement_theta_min 4.0250
_cell_volume 2228.37(12)
_computing_cell_refinement 'CrysAlisPro 1.171.41.96a (Rigaku OD, 2021)'
_computing_data_collection 'BIS 2011.8 / APEX2 ver. 2014.9 (Bruker AXS)'
_computing_data_reduction 'CrysAlisPro 1.171.41.96a (Rigaku OD, 2021)'
_computing_molecular_graphics 'ShelXLe (Huebschle et all, 2011)'
_computing_publication_material 'SHELXL-2017/1 (Sheldrick, 2017)'
_computing_structure_refinement 'SHELXL-2017/1 (Sheldrick, 2017)'
_computing_structure_solution 'SHELXT (Sheldrick, 2014)'
_diffrn_ambient_temperature 100(2)
_diffrn_detector_area_resol_mean 10.0
_diffrn_measured_fraction_theta_full 0.990
_diffrn_measured_fraction_theta_max 0.963
_diffrn_measurement_device_type 'PhotonJet R (Cu) X-ray Source'
_diffrn_measurement_method '\w scans'
_diffrn_radiation_type CuK\a
_diffrn_radiation_wavelength 1.54184
_diffrn_reflns_av_R_equivalents 0.0624
_diffrn_reflns_av_unetI/netI 0.0401
_diffrn_reflns_Laue_measured_fraction_full 0.990
_diffrn_reflns_Laue_measured_fraction_max 0.963
_diffrn_reflns_limit_h_max 13
_diffrn_reflns_limit_h_min -13
_diffrn_reflns_limit_k_max 15
_diffrn_reflns_limit_k_min -14
_diffrn_reflns_limit_l_max 21
_diffrn_reflns_limit_l_min -22
_diffrn_reflns_number 43175
_diffrn_reflns_point_group_measured_fraction_full 0.990
_diffrn_reflns_point_group_measured_fraction_max 0.963
_diffrn_reflns_theta_full 72.000
_diffrn_reflns_theta_max 75.064
_diffrn_reflns_theta_min 4.044
_diffrn_source 'Rotating-anode X-ray tube'
_exptl_absorpt_coefficient_mu 1.154
_exptl_absorpt_correction_T_max 1.000
_exptl_absorpt_correction_T_min 0.901
_exptl_absorpt_correction_type gaussian
_exptl_absorpt_process_details
;
CrysAlisPro 1.171.41.96a (Rigaku Oxford Diffraction, 2021) Numerical 
absorption correction based on gaussian integration over a multifaceted 
crystal model Empirical absorption correction using spherical harmonics, 
implemented in SCALE3 ABSPACK scaling algorithm.
;
_exptl_crystal_colour red
_exptl_crystal_density_diffrn 1.167
_exptl_crystal_description block
_exptl_crystal_F_000 850
_exptl_crystal_size_max 0.130
_exptl_crystal_size_mid 0.060
_exptl_crystal_size_min 0.060
_refine_diff_density_max 1.259
_refine_diff_density_min -0.715
_refine_diff_density_rms 0.088
_refine_ls_extinction_method none
_refine_ls_goodness_of_fit_ref 1.030
_refine_ls_hydrogen_treatment constr
_refine_ls_matrix_type full
_refine_ls_number_parameters 497
_refine_ls_number_reflns 8841
_refine_ls_number_restraints 0
_refine_ls_restrained_S_all 1.030
_refine_ls_R_factor_all 0.0777
_refine_ls_R_factor_gt 0.0663
_refine_ls_shift/su_max 0.001
_refine_ls_shift/su_mean 0.000
_refine_ls_structure_factor_coef Fsqd
_refine_ls_weighting_details 'w=1/[\s^2^(Fo^2^)+(0.1304P)^2^+0.5969P] where P=(Fo^2^+2Fc^2^)/3'
_refine_ls_weighting_scheme calc
_refine_ls_wR_factor_gt 0.1773
_refine_ls_wR_factor_ref 0.1873
_reflns_Friedel_coverage 0.000
_reflns_number_gt 7292
_reflns_number_total 8841
_reflns_threshold_expression 'I > 2\s(I)'
_cod_data_source_file d5dt01887k2.cif
_cod_data_source_block compound_7
_cod_depositor_comments 'Adding full bibliography for 1575761--1575772.cif.'
_cod_original_cell_volume 2228.36(12)
_cod_database_code 1575771
_shelx_shelxl_version_number 2018/3
_shelx_space_group_comment
;
The symmetry employed for this shelxl refinement is uniquely defined
by the following loop, which should always be used as a source of
symmetry information in preference to the above space-group names.
They are only intended as comments.
;
_shelx_estimated_absorpt_t_min 0.864
_shelx_estimated_absorpt_t_max 0.934

loop_
_space_group_symop_operation_xyz
'x, y, z'
'-x, -y, -z'

loop_
_atom_site_label
_atom_site_type_symbol
_atom_site_fract_x
_atom_site_fract_y
_atom_site_fract_z
_atom_site_U_iso_or_equiv
_atom_site_adp_type
_atom_site_occupancy
_atom_site_site_symmetry_order
_atom_site_calc_flag
_atom_site_refinement_flags_posn
_atom_site_refinement_flags_adp
_atom_site_refinement_flags_occupancy
_atom_site_disorder_assembly
_atom_site_disorder_group
Ni01 Ni 0.57672(4) 0.45990(3) 0.76927(2) 0.02963(15) Uani 1 1 d . . . . .
Si02 Si 0.37068(7) 0.39339(6) 0.76707(4) 0.03150(18) Uani 1 1 d . . . . .
N003 N 0.6778(2) 0.28021(18) 0.71854(11) 0.0307(4) Uani 1 1 d . . . . .
N004 N 0.7724(2) 0.58766(18) 0.89460(12) 0.0323(4) Uani 1 1 d . . . . .
N005 N 0.7649(2) 0.44235(18) 0.66077(12) 0.0311(4) Uani 1 1 d . . . . .
N006 N 0.7158(2) 0.71351(18) 0.84084(11) 0.0314(4) Uani 1 1 d . . . . .
N007 N 0.2422(2) 0.27905(19) 0.81169(12) 0.0338(5) Uani 1 1 d . . . . .
N008 N 0.2466(2) 0.43196(19) 0.72916(12) 0.0342(5) Uani 1 1 d . . . . .
C009 C 0.6752(2) 0.3912(2) 0.71199(13) 0.0302(5) Uani 1 1 d . . . . .
C00A C 0.8522(3) 0.7045(2) 0.92835(15) 0.0354(5) Uani 1 1 d . . . . .
C00B C 0.6893(2) 0.5919(2) 0.83906(13) 0.0306(5) Uani 1 1 d . . . . .
C00C C 0.7671(2) 0.2635(2) 0.67279(14) 0.0330(5) Uani 1 1 d . . . . .
C00D C 0.2554(2) 0.1836(2) 0.84841(14) 0.0325(5) Uani 1 1 d . . . . .
C00E C 0.2696(2) 0.5290(2) 0.68277(14) 0.0345(5) Uani 1 1 d . . . . .
C00F C 0.8163(2) 0.7831(2) 0.89510(14) 0.0342(5) Uani 1 1 d . . . . .
C00G C 0.8233(2) 0.3668(2) 0.63683(14) 0.0333(5) Uani 1 1 d . . . . .
C00H C 0.3047(3) 0.5188(2) 0.61117(15) 0.0380(6) Uani 1 1 d . . . . .
C00I C 0.1172(3) 0.2760(2) 0.79703(15) 0.0373(6) Uani 1 1 d . . . . .
H00I H 0.038874 0.219613 0.816669 0.045 Uiso 1 1 calc R U . . .
C00J C 0.1202(3) 0.3615(2) 0.75206(15) 0.0377(6) Uani 1 1 d . . . . .
H00J H 0.044279 0.372876 0.737402 0.045 Uiso 1 1 calc R U . . .
C00K C 0.2569(3) 0.6344(2) 0.70981(16) 0.0373(6) Uani 1 1 d . . . . .
C00L C 0.3352(3) 0.2132(2) 0.91454(14) 0.0336(5) Uani 1 1 d . . . . .
C00M C 0.6342(3) 0.7546(2) 0.79514(14) 0.0337(5) Uani 1 1 d . . . . .
H00M H 0.569467 0.680649 0.764534 0.040 Uiso 1 1 calc R U . . .
C00N C 0.2817(3) 0.7280(2) 0.66323(17) 0.0415(6) Uani 1 1 d . . . . .
H00N H 0.272342 0.798889 0.680898 0.050 Uiso 1 1 calc R U . . .
C00O C 0.2102(3) -0.0284(2) 0.85390(15) 0.0392(6) Uani 1 1 d . . . . .
H00O H 0.165764 -0.110968 0.833945 0.047 Uiso 1 1 calc R U . . .
C00P C 0.7809(3) 0.4724(2) 0.90619(15) 0.0352(5) Uani 1 1 d . . . . .
H00P H 0.703649 0.406436 0.876928 0.042 Uiso 1 1 calc R U . . .
C00Q C 0.1937(3) 0.0621(2) 0.81723(15) 0.0360(6) Uani 1 1 d . . . . .
C00R C 0.5793(3) 0.1889(2) 0.76197(15) 0.0361(6) Uani 1 1 d . . . . .
H00R H 0.532705 0.231909 0.788331 0.043 Uiso 1 1 calc R U . . .
C00S C 0.7980(3) 0.5642(2) 0.63410(16) 0.0378(6) Uani 1 1 d . . . . .
H00S H 0.832353 0.564570 0.584123 0.045 Uiso 1 1 calc R U . . .
C00T C 0.3524(3) 0.1192(3) 0.94742(15) 0.0369(6) Uani 1 1 d . . . . .
H00T H 0.409076 0.138827 0.991011 0.044 Uiso 1 1 calc R U . . .
C00U C 0.9277(3) 0.4022(3) 0.58223(15) 0.0386(6) Uani 1 1 d . . . . .
H00A H 0.891411 0.414425 0.535182 0.058 Uiso 1 1 calc R U . . .
H00B H 0.956761 0.337094 0.574809 0.058 Uiso 1 1 calc R U . . .
H00C H 1.003220 0.478283 0.600962 0.058 Uiso 1 1 calc R U . . .
C00V C 0.2897(3) -0.0019(3) 0.91880(15) 0.0392(6) Uani 1 1 d . . . . .
C00W C 0.7942(3) 0.1530(2) 0.66665(17) 0.0405(6) Uani 1 1 d . . . . .
H00D H 0.710809 0.079682 0.655615 0.061 Uiso 1 1 calc R U . . .
H00E H 0.836243 0.146547 0.713360 0.061 Uiso 1 1 calc R U . . .
H00F H 0.853330 0.160424 0.626948 0.061 Uiso 1 1 calc R U . . .
C00X C 0.4010(3) 0.3421(2) 0.94960(15) 0.0383(6) Uani 1 1 d . . . . .
H00G H 0.475609 0.391358 0.921281 0.057 Uiso 1 1 calc R U . . .
H00H H 0.433093 0.341466 1.000325 0.057 Uiso 1 1 calc R U . . .
H00K H 0.336949 0.377317 0.950035 0.057 Uiso 1 1 calc R U . . .
C00Y C 0.3194(3) 0.7217(2) 0.59207(17) 0.0423(6) Uani 1 1 d . . . . .
C00Z C 0.3314(3) 0.6168(3) 0.56678(16) 0.0417(6) Uani 1 1 d . . . . .
H00Z H 0.358260 0.611304 0.518330 0.050 Uiso 1 1 calc R U . . .
C010 C 0.9507(3) 0.7312(3) 0.99281(17) 0.0459(7) Uani 1 1 d . . . . .
H01A H 1.007899 0.690395 0.982672 0.069 Uiso 1 1 calc R U . . .
H01B H 0.903705 0.700973 1.037115 0.069 Uiso 1 1 calc R U . . .
H01C H 1.004823 0.819703 1.000690 0.069 Uiso 1 1 calc R U . . .
C011 C 0.6405(3) 0.1418(3) 0.82113(17) 0.0460(7) Uani 1 1 d . . . . .
H01D H 0.672770 0.085681 0.798024 0.069 Uiso 1 1 calc R U . . .
H01E H 0.573781 0.098383 0.855464 0.069 Uiso 1 1 calc R U . . .
H01F H 0.714558 0.210775 0.848071 0.069 Uiso 1 1 calc R U . . .
C012 C 0.8717(3) 0.9190(2) 0.90973(16) 0.0405(6) Uani 1 1 d . . . . .
H01G H 0.896339 0.957762 0.863324 0.061 Uiso 1 1 calc R U . . .
H01H H 0.950100 0.947635 0.944173 0.061 Uiso 1 1 calc R U . . .
H01I H 0.804893 0.940501 0.931281 0.061 Uiso 1 1 calc R U . . .
C013 C 0.9084(3) 0.6622(3) 0.68388(18) 0.0446(7) Uani 1 1 d . . . . .
H01J H 0.985771 0.644295 0.685688 0.067 Uiso 1 1 calc R U . . .
H01K H 0.878392 0.663525 0.733688 0.067 Uiso 1 1 calc R U . . .
H01L H 0.932370 0.742164 0.664371 0.067 Uiso 1 1 calc R U . . .
C014 C 0.5528(3) 0.8012(3) 0.84221(16) 0.0413(6) Uani 1 1 d . . . . .
H01M H 0.491045 0.817520 0.810085 0.062 Uiso 1 1 calc R U . . .
H01N H 0.612023 0.876709 0.871234 0.062 Uiso 1 1 calc R U . . .
H01O H 0.502951 0.739136 0.875512 0.062 Uiso 1 1 calc R U . . .
C015 C 0.7679(3) 0.4394(3) 0.98636(16) 0.0437(6) Uani 1 1 d . . . . .
H01P H 0.689419 0.444720 1.004938 0.066 Uiso 1 1 calc R U . . .
H01Q H 0.846818 0.496452 1.016445 0.066 Uiso 1 1 calc R U . . .
H01R H 0.759113 0.355823 0.989057 0.066 Uiso 1 1 calc R U . . .
C016 C 0.6741(3) 0.5852(3) 0.62498(16) 0.0409(6) Uani 1 1 d . . . . .
H01S H 0.697519 0.666466 0.607596 0.061 Uiso 1 1 calc R U . . .
H01T H 0.634431 0.579868 0.672523 0.061 Uiso 1 1 calc R U . . .
H01U H 0.610609 0.522762 0.588939 0.061 Uiso 1 1 calc R U . . .
C017 C 0.7125(3) 0.8468(3) 0.74126(16) 0.0437(6) Uani 1 1 d . . . . .
H01V H 0.767681 0.816188 0.714333 0.066 Uiso 1 1 calc R U . . .
H01W H 0.768990 0.925116 0.768591 0.066 Uiso 1 1 calc R U . . .
H01X H 0.651126 0.858516 0.706253 0.066 Uiso 1 1 calc R U . . .
C018 C 0.2178(3) 0.6453(3) 0.78702(17) 0.0463(7) Uani 1 1 d . . . . .
H01Y H 0.247379 0.731849 0.803228 0.069 Uiso 1 1 calc R U . . .
H01Z H 0.259213 0.608726 0.820130 0.069 Uiso 1 1 calc R U . . .
H010 H 0.121407 0.602446 0.788055 0.069 Uiso 1 1 calc R U . . .
C019 C 0.9047(3) 0.4722(3) 0.87411(17) 0.0441(6) Uani 1 1 d . . . . .
H011 H 0.902646 0.483710 0.821268 0.066 Uiso 1 1 calc R U . . .
H012 H 0.907624 0.393945 0.881306 0.066 Uiso 1 1 calc R U . . .
H013 H 0.983455 0.538973 0.899162 0.066 Uiso 1 1 calc R U . . .
C01A C 0.1177(3) 0.0312(3) 0.74307(16) 0.0449(7) Uani 1 1 d . . . . .
H014 H 0.164313 0.094930 0.710064 0.067 Uiso 1 1 calc R U . . .
H015 H 0.028978 0.026118 0.749056 0.067 Uiso 1 1 calc R U . . .
H016 H 0.110324 -0.047691 0.721909 0.067 Uiso 1 1 calc R U . . .
C01B C 0.3105(3) 0.4034(3) 0.58063(17) 0.0472(7) Uani 1 1 d . . . . .
H017 H 0.331633 0.410743 0.528818 0.071 Uiso 1 1 calc R U . . .
H018 H 0.224640 0.333662 0.584224 0.071 Uiso 1 1 calc R U . . .
H019 H 0.379063 0.390825 0.608984 0.071 Uiso 1 1 calc R U . . .
C01C C 0.3106(3) -0.1009(3) 0.95649(19) 0.0507(7) Uani 1 1 d . . . . .
H020 H 0.241680 -0.181192 0.937887 0.076 Uiso 1 1 calc R U . . .
H021 H 0.305906 -0.089229 1.009847 0.076 Uiso 1 1 calc R U . . .
H022 H 0.397651 -0.096467 0.946175 0.076 Uiso 1 1 calc R U . . .
C01D C 0.4743(3) 0.0861(3) 0.71142(18) 0.0504(7) Uani 1 1 d . . . . .
H023 H 0.435639 0.121050 0.675570 0.076 Uiso 1 1 calc R U . . .
H024 H 0.404879 0.031667 0.740932 0.076 Uiso 1 1 calc R U . . .
H025 H 0.515042 0.039589 0.685257 0.076 Uiso 1 1 calc R U . . .
C01E C 0.3444(3) 0.8249(3) 0.54295(19) 0.0548(8) Uani 1 1 d . . . . .
H026 H 0.344640 0.796055 0.491618 0.082 Uiso 1 1 calc R U . . .
H027 H 0.430210 0.893092 0.558081 0.082 Uiso 1 1 calc R U . . .
H028 H 0.274341 0.852476 0.547317 0.082 Uiso 1 1 calc R U . . .
C01F C 0.9271(4) 0.9859(3) 0.4890(2) 0.0585(8) Uani 1 1 d . . . . .
H029 H 0.918192 1.063703 0.490384 0.070 Uiso 1 1 calc R U . . .
H02A H 0.904955 0.948740 0.437574 0.070 Uiso 1 1 calc R U . . .
C01G C 0.8301(3) 0.9016(3) 0.5379(2) 0.0569(8) Uani 1 1 d . . . . .
H02B H 0.851750 0.939120 0.589156 0.068 Uiso 1 1 calc R U . . .
H02C H 0.839674 0.824096 0.536816 0.068 Uiso 1 1 calc R U . . .
C01H C 0.6876(4) 0.8730(3) 0.5159(2) 0.0631(9) Uani 1 1 d . . . . .
H02D H 0.675414 0.948270 0.520851 0.095 Uiso 1 1 calc R U . . .
H02E H 0.629086 0.813777 0.548122 0.095 Uiso 1 1 calc R U . . .
H02F H 0.666142 0.838349 0.464603 0.095 Uiso 1 1 calc R U . . .

loop_
_atom_site_aniso_label
_atom_site_aniso_U_11
_atom_site_aniso_U_22
_atom_site_aniso_U_33
_atom_site_aniso_U_23
_atom_site_aniso_U_13
_atom_site_aniso_U_12
Ni01 0.0312(2) 0.0213(2) 0.0352(3) 0.00313(16) 0.00185(17) 0.01022(17)
Si02 0.0331(4) 0.0247(3) 0.0359(4) 0.0045(3) 0.0014(3) 0.0116(3)
N003 0.0346(11) 0.0211(9) 0.0361(11) 0.0035(8) 0.0039(8) 0.0115(8)
N004 0.0340(11) 0.0242(10) 0.0372(11) 0.0031(8) -0.0014(9) 0.0114(8)
N005 0.0327(10) 0.0242(10) 0.0369(11) 0.0057(8) 0.0039(8) 0.0123(8)
N006 0.0351(11) 0.0206(9) 0.0357(11) 0.0020(8) 0.0012(9) 0.0095(8)
N007 0.0341(11) 0.0279(11) 0.0380(11) 0.0053(9) 0.0009(9) 0.0119(9)
N008 0.0350(11) 0.0274(10) 0.0390(12) 0.0080(9) 0.0015(9) 0.0117(9)
C009 0.0332(12) 0.0215(11) 0.0353(12) 0.0018(9) -0.0014(10) 0.0115(9)
C00A 0.0336(13) 0.0306(13) 0.0375(13) -0.0025(10) -0.0013(10) 0.0105(10)
C00B 0.0338(12) 0.0251(11) 0.0338(12) 0.0067(9) 0.0058(10) 0.0127(10)
C00C 0.0343(13) 0.0270(12) 0.0378(13) 0.0021(10) 0.0022(10) 0.0134(10)
C00D 0.0326(12) 0.0296(12) 0.0361(13) 0.0074(10) 0.0058(10) 0.0134(10)
C00E 0.0339(13) 0.0271(12) 0.0403(14) 0.0051(10) -0.0027(10) 0.0111(10)
C00F 0.0332(12) 0.0271(12) 0.0366(13) -0.0013(10) -0.0003(10) 0.0082(10)
C00G 0.0341(13) 0.0308(13) 0.0366(13) 0.0036(10) 0.0035(10) 0.0151(10)
C00H 0.0428(14) 0.0302(13) 0.0401(14) 0.0036(11) -0.0040(11) 0.0153(11)
C00I 0.0317(13) 0.0336(13) 0.0430(14) 0.0079(11) 0.0019(11) 0.0101(11)
C00J 0.0324(13) 0.0363(14) 0.0435(15) 0.0059(11) -0.0003(11) 0.0138(11)
C00K 0.0333(13) 0.0304(13) 0.0470(15) 0.0017(11) -0.0016(11) 0.0130(10)
C00L 0.0351(13) 0.0319(13) 0.0348(13) 0.0051(10) 0.0065(10) 0.0149(10)
C00M 0.0394(13) 0.0256(12) 0.0361(13) 0.0050(10) -0.0011(10) 0.0140(10)
C00N 0.0407(14) 0.0276(13) 0.0549(17) 0.0013(11) -0.0057(12) 0.0144(11)
C00O 0.0418(14) 0.0288(13) 0.0456(15) 0.0034(11) 0.0098(12) 0.0134(11)
C00P 0.0397(14) 0.0278(12) 0.0408(14) 0.0061(10) 0.0013(11) 0.0167(11)
C00Q 0.0358(13) 0.0290(13) 0.0403(14) 0.0046(10) 0.0060(11) 0.0108(10)
C00R 0.0409(14) 0.0237(12) 0.0433(14) 0.0072(10) 0.0106(11) 0.0122(10)
C00S 0.0405(14) 0.0272(13) 0.0461(15) 0.0090(11) 0.0067(11) 0.0140(11)
C00T 0.0401(14) 0.0389(14) 0.0357(13) 0.0065(11) 0.0046(11) 0.0203(12)
C00U 0.0389(14) 0.0359(14) 0.0426(14) 0.0062(11) 0.0075(11) 0.0170(11)
C00V 0.0449(15) 0.0352(14) 0.0443(15) 0.0123(11) 0.0128(12) 0.0221(12)
C00W 0.0434(15) 0.0280(13) 0.0537(16) 0.0055(11) 0.0079(12) 0.0182(11)
C00X 0.0419(14) 0.0332(13) 0.0370(13) 0.0030(11) 0.0016(11) 0.0136(11)
C00Y 0.0451(15) 0.0273(13) 0.0503(16) 0.0081(11) -0.0074(12) 0.0117(11)
C00Z 0.0487(16) 0.0346(14) 0.0388(14) 0.0075(11) 0.0000(12) 0.0147(12)
C010 0.0436(15) 0.0413(16) 0.0483(16) -0.0009(13) -0.0098(13) 0.0156(13)
C011 0.0581(18) 0.0339(14) 0.0515(17) 0.0145(12) 0.0128(14) 0.0231(13)
C012 0.0442(15) 0.0238(12) 0.0469(15) -0.0040(11) 0.0000(12) 0.0093(11)
C013 0.0428(15) 0.0293(13) 0.0578(18) 0.0073(12) 0.0063(13) 0.0113(12)
C014 0.0461(15) 0.0370(14) 0.0445(15) 0.0054(12) 0.0016(12) 0.0212(12)
C015 0.0502(16) 0.0393(15) 0.0448(16) 0.0109(12) -0.0017(13) 0.0217(13)
C016 0.0473(15) 0.0343(14) 0.0422(15) 0.0077(11) 0.0041(12) 0.0180(12)
C017 0.0569(17) 0.0334(14) 0.0442(15) 0.0125(12) 0.0087(13) 0.0212(13)
C018 0.0445(16) 0.0394(15) 0.0559(18) 0.0004(13) 0.0044(13) 0.0191(13)
C019 0.0429(15) 0.0448(16) 0.0500(16) 0.0049(13) 0.0037(12) 0.0238(13)
C01A 0.0467(16) 0.0335(14) 0.0466(16) -0.0024(12) -0.0020(13) 0.0107(12)
C01B 0.0635(19) 0.0368(15) 0.0415(15) 0.0012(12) 0.0019(13) 0.0222(14)
C01C 0.0615(19) 0.0428(17) 0.0588(19) 0.0179(14) 0.0131(15) 0.0305(15)
C01D 0.0433(16) 0.0355(15) 0.0603(19) 0.0017(13) 0.0100(14) 0.0053(12)
C01E 0.063(2) 0.0356(16) 0.063(2) 0.0133(14) -0.0036(16) 0.0171(14)
C01F 0.073(2) 0.0431(18) 0.059(2) 0.0108(15) 0.0099(17) 0.0231(16)
C01G 0.069(2) 0.0406(17) 0.061(2) 0.0085(14) 0.0086(16) 0.0225(16)
C01H 0.070(2) 0.0410(18) 0.079(2) 0.0111(17) 0.0039(19) 0.0239(16)

loop_
_atom_type_symbol
_atom_type_description
_atom_type_scat_dispersion_real
_atom_type_scat_dispersion_imag
_atom_type_scat_source
C C 0.0181 0.0091 'International Tables Vol C Tables 4.2.6.8 and 6.1.1.4'
H H 0.0000 0.0000 'International Tables Vol C Tables 4.2.6.8 and 6.1.1.4'
N N 0.0311 0.0180 'International Tables Vol C Tables 4.2.6.8 and 6.1.1.4'
Si Si 0.2541 0.3302 'International Tables Vol C Tables 4.2.6.8 and 6.1.1.4'
Ni Ni -3.0029 0.5091 'International Tables Vol C Tables 4.2.6.8 and 6.1.1.4'

loop_
_geom_angle_atom_site_label_1
_geom_angle_atom_site_label_2
_geom_angle_atom_site_label_3
_geom_angle
_geom_angle_site_symmetry_1
_geom_angle_site_symmetry_3
_geom_angle_publ_flag
C00B Ni01 C009 112.44(10) . . ?
C00B Ni01 Si02 120.93(8) . . ?
C009 Ni01 Si02 126.37(7) . . ?
N008 Si02 N007 86.60(10) . . ?
N008 Si02 Ni01 137.84(8) . . ?
N007 Si02 Ni01 135.29(8) . . ?
C009 N003 C00C 112.1(2) . . ?
C009 N003 C00R 119.6(2) . . ?
C00C N003 C00R 127.7(2) . . ?
C00B N004 C00A 111.6(2) . . ?
C00B N004 C00P 119.9(2) . . ?
C00A N004 C00P 128.0(2) . . ?
C009 N005 C00G 112.3(2) . . ?
C009 N005 C00S 124.1(2) . . ?
C00G N005 C00S 123.6(2) . . ?
C00B N006 C00F 111.3(2) . . ?
C00B N006 C00M 120.6(2) . . ?
C00F N006 C00M 127.7(2) . . ?
C00I N007 C00D 120.5(2) . . ?
C00I N007 Si02 113.85(17) . . ?
C00D N007 Si02 124.74(17) . . ?
C00J N008 C00E 121.1(2) . . ?
C00J N008 Si02 113.76(17) . . ?
C00E N008 Si02 125.08(17) . . ?
N005 C009 N003 103.0(2) . . ?
N005 C009 Ni01 129.84(18) . . ?
N003 C009 Ni01 126.97(18) . . ?
C00F C00A N004 106.7(2) . . ?
C00F C00A C010 128.1(2) . . ?
N004 C00A C010 125.0(2) . . ?
N004 C00B N006 103.6(2) . . ?
N004 C00B Ni01 127.20(18) . . ?
N006 C00B Ni01 128.89(18) . . ?
C00G C00C N003 106.3(2) . . ?
C00G C00C C00W 128.0(2) . . ?
N003 C00C C00W 125.8(2) . . ?
C00L C00D C00Q 120.5(2) . . ?
C00L C00D N007 119.1(2) . . ?
C00Q C00D N007 120.3(2) . . ?
C00H C00E C00K 120.6(2) . . ?
C00H C00E N008 119.5(2) . . ?
C00K C00E N008 119.9(2) . . ?
C00A C00F N006 106.7(2) . . ?
C00A C00F C012 128.4(2) . . ?
N006 C00F C012 124.9(2) . . ?
C00C C00G N005 106.4(2) . . ?
C00C C00G C00U 130.4(2) . . ?
N005 C00G C00U 123.2(2) . . ?
C00E C00H C00Z 118.9(3) . . ?
C00E C00H C01B 120.8(2) . . ?
C00Z C00H C01B 120.3(3) . . ?
C00J C00I N007 112.7(2) . . ?
C00J C00I H00I 123.7 . . ?
N007 C00I H00I 123.7 . . ?
C00I C00J N008 113.1(2) . . ?
C00I C00J H00J 123.5 . . ?
N008 C00J H00J 123.5 . . ?
C00N C00K C00E 118.3(3) . . ?
C00N C00K C018 120.9(3) . . ?
C00E C00K C018 120.7(2) . . ?
C00T C00L C00D 118.1(2) . . ?
C00T C00L C00X 120.3(2) . . ?
C00D C00L C00X 121.5(2) . . ?
N006 C00M C017 113.5(2) . . ?
N006 C00M C014 111.5(2) . . ?
C017 C00M C014 111.8(2) . . ?
N006 C00M H00M 106.5 . . ?
C017 C00M H00M 106.5 . . ?
C014 C00M H00M 106.5 . . ?
C00Y C00N C00K 122.4(3) . . ?
C00Y C00N H00N 118.8 . . ?
C00K C00N H00N 118.8 . . ?
C00V C00O C00Q 122.0(3) . . ?
C00V C00O H00O 119.0 . . ?
C00Q C00O H00O 119.0 . . ?
N004 C00P C019 110.6(2) . . ?
N004 C00P C015 113.5(2) . . ?
C019 C00P C015 112.8(2) . . ?
N004 C00P H00P 106.4 . . ?
C019 C00P H00P 106.4 . . ?
C015 C00P H00P 106.4 . . ?
C00O C00Q C00D 118.9(3) . . ?
C00O C00Q C01A 120.2(2) . . ?
C00D C00Q C01A 120.9(2) . . ?
N003 C00R C011 113.6(2) . . ?
N003 C00R C01D 110.8(2) . . ?
C011 C00R C01D 112.7(2) . . ?
N003 C00R H00R 106.4 . . ?
C011 C00R H00R 106.4 . . ?
C01D C00R H00R 106.4 . . ?
N005 C00S C013 110.2(2) . . ?
N005 C00S C016 110.3(2) . . ?
C013 C00S C016 114.1(2) . . ?
N005 C00S H00S 107.3 . . ?
C013 C00S H00S 107.3 . . ?
C016 C00S H00S 107.3 . . ?
C00V C00T C00L 122.5(3) . . ?
C00V C00T H00T 118.8 . . ?
C00L C00T H00T 118.8 . . ?
C00G C00U H00A 109.5 . . ?
C00G C00U H00B 109.5 . . ?
H00A C00U H00B 109.5 . . ?
C00G C00U H00C 109.5 . . ?
H00A C00U H00C 109.5 . . ?
H00B C00U H00C 109.5 . . ?
C00O C00V C00T 118.0(2) . . ?
C00O C00V C01C 121.3(3) . . ?
C00T C00V C01C 120.7(3) . . ?
C00C C00W H00D 109.5 . . ?
C00C C00W H00E 109.5 . . ?
H00D C00W H00E 109.5 . . ?
C00C C00W H00F 109.5 . . ?
H00D C00W H00F 109.5 . . ?
H00E C00W H00F 109.5 . . ?
C00L C00X H00G 109.5 . . ?
C00L C00X H00H 109.5 . . ?
H00G C00X H00H 109.5 . . ?
C00L C00X H00K 109.5 . . ?
H00G C00X H00K 109.5 . . ?
H00H C00X H00K 109.5 . . ?
C00N C00Y C00Z 118.1(3) . . ?
C00N C00Y C01E 120.8(3) . . ?
C00Z C00Y C01E 121.1(3) . . ?
C00Y C00Z C00H 121.6(3) . . ?
C00Y C00Z H00Z 119.2 . . ?
C00H C00Z H00Z 119.2 . . ?
C00A C010 H01A 109.5 . . ?
C00A C010 H01B 109.5 . . ?
H01A C010 H01B 109.5 . . ?
C00A C010 H01C 109.5 . . ?
H01A C010 H01C 109.5 . . ?
H01B C010 H01C 109.5 . . ?
C00R C011 H01D 109.5 . . ?
C00R C011 H01E 109.5 . . ?
H01D C011 H01E 109.5 . . ?
C00R C011 H01F 109.5 . . ?
H01D C011 H01F 109.5 . . ?
H01E C011 H01F 109.5 . . ?
C00F C012 H01G 109.5 . . ?
C00F C012 H01H 109.5 . . ?
H01G C012 H01H 109.5 . . ?
C00F C012 H01I 109.5 . . ?
H01G C012 H01I 109.5 . . ?
H01H C012 H01I 109.5 . . ?
C00S C013 H01J 109.5 . . ?
C00S C013 H01K 109.5 . . ?
H01J C013 H01K 109.5 . . ?
C00S C013 H01L 109.5 . . ?
H01J C013 H01L 109.5 . . ?
H01K C013 H01L 109.5 . . ?
C00M C014 H01M 109.5 . . ?
C00M C014 H01N 109.5 . . ?
H01M C014 H01N 109.5 . . ?
C00M C014 H01O 109.5 . . ?
H01M C014 H01O 109.5 . . ?
H01N C014 H01O 109.5 . . ?
C00P C015 H01P 109.5 . . ?
C00P C015 H01Q 109.5 . . ?
H01P C015 H01Q 109.5 . . ?
C00P C015 H01R 109.5 . . ?
H01P C015 H01R 109.5 . . ?
H01Q C015 H01R 109.5 . . ?
C00S C016 H01S 109.5 . . ?
C00S C016 H01T 109.5 . . ?
H01S C016 H01T 109.5 . . ?
C00S C016 H01U 109.5 . . ?
H01S C016 H01U 109.5 . . ?
H01T C016 H01U 109.5 . . ?
C00M C017 H01V 109.5 . . ?
C00M C017 H01W 109.5 . . ?
H01V C017 H01W 109.5 . . ?
C00M C017 H01X 109.5 . . ?
H01V C017 H01X 109.5 . . ?
H01W C017 H01X 109.5 . . ?
C00K C018 H01Y 109.5 . . ?
C00K C018 H01Z 109.5 . . ?
H01Y C018 H01Z 109.5 . . ?
C00K C018 H010 109.5 . . ?
H01Y C018 H010 109.5 . . ?
H01Z C018 H010 109.5 . . ?
C00P C019 H011 109.5 . . ?
C00P C019 H012 109.5 . . ?
H011 C019 H012 109.5 . . ?
C00P C019 H013 109.5 . . ?
H011 C019 H013 109.5 . . ?
H012 C019 H013 109.5 . . ?
C00Q C01A H014 109.5 . . ?
C00Q C01A H015 109.5 . . ?
H014 C01A H015 109.5 . . ?
C00Q C01A H016 109.5 . . ?
H014 C01A H016 109.5 . . ?
H015 C01A H016 109.5 . . ?
C00H C01B H017 109.5 . . ?
C00H C01B H018 109.5 . . ?
H017 C01B H018 109.5 . . ?
C00H C01B H019 109.5 . . ?
H017 C01B H019 109.5 . . ?
H018 C01B H019 109.5 . . ?
C00V C01C H020 109.5 . . ?
C00V C01C H021 109.5 . . ?
H020 C01C H021 109.5 . . ?
C00V C01C H022 109.5 . . ?
H020 C01C H022 109.5 . . ?
H021 C01C H022 109.5 . . ?
C00R C01D H023 109.5 . . ?
C00R C01D H024 109.5 . . ?
H023 C01D H024 109.5 . . ?
C00R C01D H025 109.5 . . ?
H023 C01D H025 109.5 . . ?
H024 C01D H025 109.5 . . ?
C00Y C01E H026 109.5 . . ?
C00Y C01E H027 109.5 . . ?
H026 C01E H027 109.5 . . ?
C00Y C01E H028 109.5 . . ?
H026 C01E H028 109.5 . . ?
H027 C01E H028 109.5 . . ?
C01G C01F C01F 113.5(4) . 2_776 ?
C01G C01F H029 108.9 . . ?
C01F C01F H029 108.9 2_776 . ?
C01G C01F H02A 108.9 . . ?
C01F C01F H02A 108.9 2_776 . ?
H029 C01F H02A 107.7 . . ?
C01F C01G C01H 113.6(3) . . ?
C01F C01G H02B 108.9 . . ?
C01H C01G H02B 108.9 . . ?
C01F C01G H02C 108.9 . . ?
C01H C01G H02C 108.9 . . ?
H02B C01G H02C 107.7 . . ?
C01G C01H H02D 109.5 . . ?
C01G C01H H02E 109.5 . . ?
H02D C01H H02E 109.5 . . ?
C01G C01H H02F 109.5 . . ?
H02D C01H H02F 109.5 . . ?
H02E C01H H02F 109.5 . . ?

loop_
_geom_bond_atom_site_label_1
_geom_bond_atom_site_label_2
_geom_bond_distance
_geom_bond_site_symmetry_2
_geom_bond_publ_flag
Ni01 C00B 1.923(3) . ?
Ni01 C009 1.943(2) . ?
Ni01 Si02 2.0930(8) . ?
Si02 N008 1.775(2) . ?
Si02 N007 1.776(2) . ?
N003 C009 1.371(3) . ?
N003 C00C 1.398(3) . ?
N003 C00R 1.477(3) . ?
N004 C00B 1.367(3) . ?
N004 C00A 1.402(3) . ?
N004 C00P 1.468(3) . ?
N005 C009 1.365(3) . ?
N005 C00G 1.396(3) . ?
N005 C00S 1.477(3) . ?
N006 C00B 1.373(3) . ?
N006 C00F 1.404(3) . ?
N006 C00M 1.469(3) . ?
N007 C00I 1.401(3) . ?
N007 C00D 1.426(3) . ?
N008 C00J 1.399(3) . ?
N008 C00E 1.425(3) . ?
C00A C00F 1.346(4) . ?
C00A C010 1.502(4) . ?
C00C C00G 1.357(4) . ?
C00C C00W 1.495(3) . ?
C00D C00L 1.406(4) . ?
C00D C00Q 1.406(4) . ?
C00E C00H 1.389(4) . ?
C00E C00K 1.411(4) . ?
C00F C012 1.496(3) . ?
C00G C00U 1.497(4) . ?
C00H C00Z 1.405(4) . ?
C00H C01B 1.506(4) . ?
C00I C00J 1.347(4) . ?
C00I H00I 0.9500 . ?
C00J H00J 0.9500 . ?
C00K C00N 1.392(4) . ?
C00K C018 1.503(4) . ?
C00L C00T 1.396(4) . ?
C00L C00X 1.505(4) . ?
C00M C017 1.525(4) . ?
C00M C014 1.527(4) . ?
C00M H00M 1.0000 . ?
C00N C00Y 1.385(4) . ?
C00N H00N 0.9500 . ?
C00O C00V 1.389(4) . ?
C00O C00Q 1.391(4) . ?
C00O H00O 0.9500 . ?
C00P C019 1.526(4) . ?
C00P C015 1.530(4) . ?
C00P H00P 1.0000 . ?
C00Q C01A 1.508(4) . ?
C00R C011 1.519(4) . ?
C00R C01D 1.525(4) . ?
C00R H00R 1.0000 . ?
C00S C013 1.519(4) . ?
C00S C016 1.520(4) . ?
C00S H00S 1.0000 . ?
C00T C00V 1.389(4) . ?
C00T H00T 0.9500 . ?
C00U H00A 0.9800 . ?
C00U H00B 0.9800 . ?
C00U H00C 0.9800 . ?
C00V C01C 1.512(4) . ?
C00W H00D 0.9800 . ?
C00W H00E 0.9800 . ?
C00W H00F 0.9800 . ?
C00X H00G 0.9800 . ?
C00X H00H 0.9800 . ?
C00X H00K 0.9800 . ?
C00Y C00Z 1.391(4) . ?
C00Y C01E 1.512(4) . ?
C00Z H00Z 0.9500 . ?
C010 H01A 0.9800 . ?
C010 H01B 0.9800 . ?
C010 H01C 0.9800 . ?
C011 H01D 0.9800 . ?
C011 H01E 0.9800 . ?
C011 H01F 0.9800 . ?
C012 H01G 0.9800 . ?
C012 H01H 0.9800 . ?
C012 H01I 0.9800 . ?
C013 H01J 0.9800 . ?
C013 H01K 0.9800 . ?
C013 H01L 0.9800 . ?
C014 H01M 0.9800 . ?
C014 H01N 0.9800 . ?
C014 H01O 0.9800 . ?
C015 H01P 0.9800 . ?
C015 H01Q 0.9800 . ?
C015 H01R 0.9800 . ?
C016 H01S 0.9800 . ?
C016 H01T 0.9800 . ?
C016 H01U 0.9800 . ?
C017 H01V 0.9800 . ?
C017 H01W 0.9800 . ?
C017 H01X 0.9800 . ?
C018 H01Y 0.9800 . ?
C018 H01Z 0.9800 . ?
C018 H010 0.9800 . ?
C019 H011 0.9800 . ?
C019 H012 0.9800 . ?
C019 H013 0.9800 . ?
C01A H014 0.9800 . ?
C01A H015 0.9800 . ?
C01A H016 0.9800 . ?
C01B H017 0.9800 . ?
C01B H018 0.9800 . ?
C01B H019 0.9800 . ?
C01C H020 0.9800 . ?
C01C H021 0.9800 . ?
C01C H022 0.9800 . ?
C01D H023 0.9800 . ?
C01D H024 0.9800 . ?
C01D H025 0.9800 . ?
C01E H026 0.9800 . ?
C01E H027 0.9800 . ?
C01E H028 0.9800 . ?
C01F C01G 1.496(5) . ?
C01F C01F 1.552(7) 2_776 ?
C01F H029 0.9900 . ?
C01F H02A 0.9900 . ?
C01G C01H 1.515(5) . ?
C01G H02B 0.9900 . ?
C01G H02C 0.9900 . ?
C01H H02D 0.9800 . ?
C01H H02E 0.9800 . ?
C01H H02F 0.9800 . ?

loop_
_geom_torsion_atom_site_label_1
_geom_torsion_atom_site_label_2
_geom_torsion_atom_site_label_3
_geom_torsion_atom_site_label_4
_geom_torsion
_geom_torsion_site_symmetry_1
_geom_torsion_site_symmetry_2
_geom_torsion_site_symmetry_3
_geom_torsion_site_symmetry_4
_geom_torsion_publ_flag
N008 Si02 N007 C00I -0.44(19) . . . . ?
Ni01 Si02 N007 C00I 174.16(14) . . . . ?
N008 Si02 N007 C00D 168.7(2) . . . . ?
Ni01 Si02 N007 C00D -16.7(3) . . . . ?
N007 Si02 N008 C00J 1.13(19) . . . . ?
Ni01 Si02 N008 C00J -173.21(14) . . . . ?
N007 Si02 N008 C00E 177.9(2) . . . . ?
Ni01 Si02 N008 C00E 3.5(3) . . . . ?
C00G N005 C009 N003 -0.9(3) . . . . ?
C00S N005 C009 N003 179.7(2) . . . . ?
C00G N005 C009 Ni01 174.38(18) . . . . ?
C00S N005 C009 Ni01 -5.0(4) . . . . ?
C00C N003 C009 N005 0.2(3) . . . . ?
C00R N003 C009 N005 -171.6(2) . . . . ?
C00C N003 C009 Ni01 -175.22(17) . . . . ?
C00R N003 C009 Ni01 13.0(3) . . . . ?
C00B N004 C00A C00F 1.8(3) . . . . ?
C00P N004 C00A C00F 173.8(2) . . . . ?
C00B N004 C00A C010 177.8(3) . . . . ?
C00P N004 C00A C010 -10.2(4) . . . . ?
C00A N004 C00B N006 -2.2(3) . . . . ?
C00P N004 C00B N006 -174.9(2) . . . . ?
C00A N004 C00B Ni01 172.02(18) . . . . ?
C00P N004 C00B Ni01 -0.8(3) . . . . ?
C00F N006 C00B N004 1.8(3) . . . . ?
C00M N006 C00B N004 -172.3(2) . . . . ?
C00F N006 C00B Ni01 -172.28(18) . . . . ?
C00M N006 C00B Ni01 13.7(3) . . . . ?
C009 N003 C00C C00G 0.5(3) . . . . ?
C00R N003 C00C C00G 171.5(2) . . . . ?
C009 N003 C00C C00W 179.9(2) . . . . ?
C00R N003 C00C C00W -9.2(4) . . . . ?
C00I N007 C00D C00L -122.4(3) . . . . ?
Si02 N007 C00D C00L 69.2(3) . . . . ?
C00I N007 C00D C00Q 60.2(3) . . . . ?
Si02 N007 C00D C00Q -108.3(2) . . . . ?
C00J N008 C00E C00H -112.9(3) . . . . ?
Si02 N008 C00E C00H 70.6(3) . . . . ?
C00J N008 C00E C00K 67.2(3) . . . . ?
Si02 N008 C00E C00K -109.3(3) . . . . ?
N004 C00A C00F N006 -0.6(3) . . . . ?
C010 C00A C00F N006 -176.4(3) . . . . ?
N004 C00A C00F C012 -179.2(3) . . . . ?
C010 C00A C00F C012 4.9(5) . . . . ?
C00B N006 C00F C00A -0.7(3) . . . . ?
C00M N006 C00F C00A 172.8(2) . . . . ?
C00B N006 C00F C012 178.0(2) . . . . ?
C00M N006 C00F C012 -8.5(4) . . . . ?
N003 C00C C00G N005 -1.0(3) . . . . ?
C00W C00C C00G N005 179.7(2) . . . . ?
N003 C00C C00G C00U 178.5(3) . . . . ?
C00W C00C C00G C00U -0.8(5) . . . . ?
C009 N005 C00G C00C 1.2(3) . . . . ?
C00S N005 C00G C00C -179.4(2) . . . . ?
C009 N005 C00G C00U -178.4(2) . . . . ?
C00S N005 C00G C00U 1.0(4) . . . . ?
C00K C00E C00H C00Z 2.0(4) . . . . ?
N008 C00E C00H C00Z -177.9(2) . . . . ?
C00K C00E C00H C01B -176.4(3) . . . . ?
N008 C00E C00H C01B 3.7(4) . . . . ?
C00D N007 C00I C00J -170.0(2) . . . . ?
Si02 N007 C00I C00J -0.4(3) . . . . ?
N007 C00I C00J N008 1.2(3) . . . . ?
C00E N008 C00J C00I -178.5(2) . . . . ?
Si02 N008 C00J C00I -1.6(3) . . . . ?
C00H C00E C00K C00N -0.6(4) . . . . ?
N008 C00E C00K C00N 179.2(2) . . . . ?
C00H C00E C00K C018 179.4(2) . . . . ?
N008 C00E C00K C018 -0.7(4) . . . . ?
C00Q C00D C00L C00T 0.8(4) . . . . ?
N007 C00D C00L C00T -176.6(2) . . . . ?
C00Q C00D C00L C00X -179.2(2) . . . . ?
N007 C00D C00L C00X 3.4(4) . . . . ?
C00B N006 C00M C017 -120.8(3) . . . . ?
C00F N006 C00M C017 66.3(3) . . . . ?
C00B N006 C00M C014 111.8(3) . . . . ?
C00F N006 C00M C014 -61.2(3) . . . . ?
C00E C00K C00N C00Y -0.7(4) . . . . ?
C018 C00K C00N C00Y 179.2(3) . . . . ?
C00B N004 C00P C019 101.4(3) . . . . ?
C00A N004 C00P C019 -70.1(3) . . . . ?
C00B N004 C00P C015 -130.6(3) . . . . ?
C00A N004 C00P C015 58.0(3) . . . . ?
C00V C00O C00Q C00D -2.4(4) . . . . ?
C00V C00O C00Q C01A 173.8(3) . . . . ?
C00L C00D C00Q C00O 1.6(4) . . . . ?
N007 C00D C00Q C00O 179.0(2) . . . . ?
C00L C00D C00Q C01A -174.6(2) . . . . ?
N007 C00D C00Q C01A 2.8(4) . . . . ?
C009 N003 C00R C011 -126.6(2) . . . . ?
C00C N003 C00R C011 63.0(3) . . . . ?
C009 N003 C00R C01D 105.4(3) . . . . ?
C00C N003 C00R C01D -65.0(3) . . . . ?
C009 N005 C00S C013 87.7(3) . . . . ?
C00G N005 C00S C013 -91.6(3) . . . . ?
C009 N005 C00S C016 -39.1(3) . . . . ?
C00G N005 C00S C016 141.6(2) . . . . ?
C00D C00L C00T C00V -2.6(4) . . . . ?
C00X C00L C00T C00V 177.4(2) . . . . ?
C00Q C00O C00V C00T 0.8(4) . . . . ?
C00Q C00O C00V C01C -177.8(3) . . . . ?
C00L C00T C00V C00O 1.8(4) . . . . ?
C00L C00T C00V C01C -179.7(3) . . . . ?
C00K C00N C00Y C00Z 0.6(4) . . . . ?
C00K C00N C00Y C01E 179.5(3) . . . . ?
C00N C00Y C00Z C00H 0.8(4) . . . . ?
C01E C00Y C00Z C00H -178.1(3) . . . . ?
C00E C00H C00Z C00Y -2.1(4) . . . . ?
C01B C00H C00Z C00Y 176.3(3) . . . . ?
C01F C01F C01G C01H -179.4(4) 2_776 . . . ?
